data_4315608
loop_
_publ_author_name
'Soumya Sarkar'
'Kevin P. McGowan'
'Jeffrey A. Culver'
'Adam R. Carlson'
'J\"urgen Koller'
'Andrew J. Peloquin'
'Melanie K. Veige'
'Khalil A. Abboud'
'Adam S. Veige'

_publ_section_title
;
 NCN Trianionic Pincer Ligand Precursors: Synthesis of Bimetallic,
 Chelating Diamide, and Pincer Group IV Complexes
;
_journal_name_full 'Inorganic Chemistry'
_journal_page_first 5143
_journal_page_last 5156
_journal_paper_doi 10.1021/ic100232s
_journal_volume 49
_journal_year 2010
_chemical_formula_sum 'C19 H30 N Si'
_chemical_formula_weight 300.53
_chemical_name_systematic
; 
 ? 
;
_space_group_IT_number 15
_symmetry_cell_setting monoclinic
_symmetry_space_group_name_Hall '-C 2yc'
_symmetry_space_group_name_H-M 'C 1 2/c 1'
_atom_sites_solution_hydrogens geom
_atom_sites_solution_primary direct
_atom_sites_solution_secondary difmap
_audit_creation_method SHELXL-97
_audit_update_record
;
2010-01-28 # Formatted by publCIF
;
_cell_angle_alpha 90.00
_cell_angle_beta 92.947(2)
_cell_angle_gamma 90.00
_cell_formula_units_Z 8
_cell_length_a 17.3735(2)
_cell_length_b 8.7733(5)
_cell_length_c 24.6156(14)
_cell_measurement_reflns_used 83
_cell_measurement_temperature 173(2)
_cell_measurement_theta_max 28.0
_cell_measurement_theta_min 2.0
_cell_volume 3747.0(3)
_computing_cell_refinement 'Bruker SMART v5.624 & SAINT 6.36a (Bruker 1998'
_computing_data_collection 'Bruker SMART v5.624 (Bruker 1998)'
_computing_data_reduction 'Bruker SHELXTL v6.12 (Bruker 2000)'
_computing_molecular_graphics 'Bruker SHELXTL v6.12'
_computing_publication_material 'Bruker SHELXTL v6.12'
_computing_structure_refinement 'Bruker SHELXTL v6.12'
_computing_structure_solution 'Bruker SHELXTL v6.12'
_diffrn_ambient_temperature 173(2)
_diffrn_measured_fraction_theta_full 0.980
_diffrn_measured_fraction_theta_max 0.980
_diffrn_measurement_device_type 'SMART CCD area detector'
_diffrn_measurement_method '\w scans'
_diffrn_radiation_monochromator graphite
_diffrn_radiation_source 'fine-focus sealed tube'
_diffrn_radiation_type MoK\a
_diffrn_radiation_wavelength 0.71073
_diffrn_reflns_av_R_equivalents 0.0317
_diffrn_reflns_av_sigmaI/netI 0.0294
_diffrn_reflns_limit_h_max 22
_diffrn_reflns_limit_h_min -20
_diffrn_reflns_limit_k_max 10
_diffrn_reflns_limit_k_min -11
_diffrn_reflns_limit_l_max 31
_diffrn_reflns_limit_l_min -29
_diffrn_reflns_number 11752
_diffrn_reflns_theta_full 27.49
_diffrn_reflns_theta_max 27.49
_diffrn_reflns_theta_min 1.66
_diffrn_standards_decay_% '< 1'
_diffrn_standards_number 0
_exptl_absorpt_coefficient_mu 0.121
_exptl_absorpt_correction_T_max 0.9895
_exptl_absorpt_correction_T_min 0.9733
_exptl_absorpt_correction_type integration
_exptl_absorpt_process_details 'based on measured indexed crystal faces, Bruker SHELXTL  v6.12 (Bruker 1998)'
_exptl_crystal_colour colorless
_exptl_crystal_density_diffrn 1.065
_exptl_crystal_density_method 'not measured'
_exptl_crystal_description plates
_exptl_crystal_F_000 1320
_exptl_crystal_size_max 0.26
_exptl_crystal_size_mid 0.15
_exptl_crystal_size_min 0.09
_refine_diff_density_max 0.300
_refine_diff_density_min -0.253
_refine_diff_density_rms 0.040
_refine_ls_extinction_method none
_refine_ls_goodness_of_fit_ref 1.022
_refine_ls_hydrogen_treatment constr
_refine_ls_matrix_type full
_refine_ls_number_parameters 191
_refine_ls_number_reflns 4227
_refine_ls_number_restraints 0
_refine_ls_restrained_S_all 1.022
_refine_ls_R_factor_all 0.0530
_refine_ls_R_factor_gt 0.0414
_refine_ls_shift/su_max 0.000
_refine_ls_shift/su_mean 0.000
_refine_ls_structure_factor_coef Fsqd
_refine_ls_weighting_details 'calc w=1/[\s^2^(Fo^2^)+(0.0512P)^2^+2.6807P] where P=(Fo^2^+2Fc^2^)/3'
_refine_ls_weighting_scheme calc
_refine_ls_wR_factor_gt 0.1041
_refine_ls_wR_factor_ref 0.1117
_reflns_number_gt 3473
_reflns_number_total 4227
_reflns_threshold_expression I>2\s(I)
_cod_data_source_file ic100232s_si_001_05.cif
_cod_data_source_block kv07
_cod_depositor_comments
;
The following automatic conversions were performed:

'_symmetry_cell_setting' value 'Monoclinic' changed to 'monoclinic'
according to the built-in table from CIF Core dictionary named
'cif_core.dic' version 2.4.1 from 2010-06-29.

Automatic conversion script
Id: cif_fix_values 1646 2011-03-28 12:23:43Z adriana 
;
_cod_original_cell_volume 3747.0(4)
_cod_original_sg_symbol_H-M 'C 2/c'
_cod_database_code 4315608

loop_
_symmetry_equiv_pos_as_xyz
'x, y, z'
'-x, y, -z+1/2'
'x+1/2, y+1/2, z'
'-x+1/2, y+1/2, -z+1/2'
'-x, -y, -z'
'x, -y, z-1/2'
'-x+1/2, -y+1/2, -z'
'x+1/2, -y+1/2, z-1/2'

loop_
_atom_site_label
_atom_site_type_symbol
_atom_site_fract_x
_atom_site_fract_y
_atom_site_fract_z
_atom_site_U_iso_or_equiv
_atom_site_adp_type
_atom_site_occupancy
_atom_site_symmetry_multiplicity
_atom_site_calc_flag
_atom_site_refinement_flags
_atom_site_disorder_assembly
_atom_site_disorder_group
Si1 Si 0.14976(2) 0.47534(5) 0.364437(16) 0.02938(12) Uani 1 1 d . . .
N1 N 0.13985(6) 0.66526(13) 0.34597(4) 0.0258(2) Uani 1 1 d . . .
C1 C 0.05804(11) 0.3664(2) 0.35295(9) 0.0540(5) Uani 1 1 d . . .
H1A H 0.0179 0.4126 0.3741 0.081 Uiso 1 1 calc R . .
H1B H 0.0661 0.2605 0.3645 0.081 Uiso 1 1 calc R . .
H1C H 0.0420 0.3690 0.3142 0.081 Uiso 1 1 calc R . .
C2 C 0.22194(12) 0.3790(2) 0.32269(8) 0.0553(5) Uani 1 1 d . . .
H2A H 0.2715 0.4320 0.3273 0.083 Uiso 1 1 calc R . .
H2B H 0.2041 0.3814 0.2843 0.083 Uiso 1 1 calc R . .
H2C H 0.2282 0.2729 0.3346 0.083 Uiso 1 1 calc R . .
C3 C 0.18239(11) 0.46796(19) 0.43745(7) 0.0451(4) Uani 1 1 d . . .
H3A H 0.2305 0.5254 0.4430 0.068 Uiso 1 1 calc R . .
H3B H 0.1910 0.3617 0.4484 0.068 Uiso 1 1 calc R . .
H3C H 0.1428 0.5129 0.4595 0.068 Uiso 1 1 calc R . .
C4 C 0.14394(8) 0.79054(15) 0.38385(5) 0.0254(3) Uani 1 1 d . . .
C5 C 0.07729(8) 0.83894(16) 0.40908(5) 0.0284(3) Uani 1 1 d . . .
C6 C 0.08274(10) 0.96368(17) 0.44438(6) 0.0360(3) Uani 1 1 d . . .
H6A H 0.0380 0.9975 0.4615 0.043 Uiso 1 1 calc R . .
C7 C 0.15175(10) 1.03873(18) 0.45494(6) 0.0396(4) Uani 1 1 d . . .
H7A H 0.1543 1.1233 0.4791 0.048 Uiso 1 1 calc R . .
C8 C 0.21705(9) 0.99017(17) 0.43023(6) 0.0360(3) Uani 1 1 d . . .
H8A H 0.2643 1.0425 0.4375 0.043 Uiso 1 1 calc R . .
C9 C 0.21489(8) 0.86601(16) 0.39489(6) 0.0294(3) Uani 1 1 d . . .
C10 C 0.00029(8) 0.75757(17) 0.40115(6) 0.0328(3) Uani 1 1 d . . .
H10A H 0.0045 0.6822 0.3710 0.039 Uiso 1 1 calc R . .
C11 C -0.01796(10) 0.6697(2) 0.45263(7) 0.0441(4) Uani 1 1 d . . .
H11A H 0.0246 0.6001 0.4625 0.066 Uiso 1 1 calc R . .
H11B H -0.0655 0.6110 0.4459 0.066 Uiso 1 1 calc R . .
H11C H -0.0247 0.7417 0.4825 0.066 Uiso 1 1 calc R . .
C12 C -0.06589(10) 0.8665(2) 0.38540(8) 0.0490(4) Uani 1 1 d . . .
H12A H -0.0539 0.9224 0.3524 0.074 Uiso 1 1 calc R . .
H12B H -0.0727 0.9388 0.4151 0.074 Uiso 1 1 calc R . .
H12C H -0.1135 0.8080 0.3786 0.074 Uiso 1 1 calc R . .
C13 C 0.28953(9) 0.81410(18) 0.37104(6) 0.0355(3) Uani 1 1 d . . .
H13A H 0.2778 0.7232 0.3475 0.043 Uiso 1 1 calc R . .
C14 C 0.32342(10) 0.9382(2) 0.33564(7) 0.0477(4) Uani 1 1 d . . .
H14A H 0.2851 0.9683 0.3070 0.072 Uiso 1 1 calc R . .
H14B H 0.3694 0.8989 0.3190 0.072 Uiso 1 1 calc R . .
H14C H 0.3374 1.0269 0.3582 0.072 Uiso 1 1 calc R . .
C15 C 0.34958(10) 0.7664(2) 0.41606(8) 0.0469(4) Uani 1 1 d . . .
H15A H 0.3277 0.6870 0.4386 0.070 Uiso 1 1 calc R . .
H15B H 0.3636 0.8550 0.4387 0.070 Uiso 1 1 calc R . .
H15C H 0.3956 0.7269 0.3995 0.070 Uiso 1 1 calc R . .
C16 C 0.13785(9) 0.71128(18) 0.28817(6) 0.0325(3) Uani 1 1 d . . .
H16A H 0.1421 0.6186 0.2656 0.039 Uiso 1 1 calc R . .
H16B H 0.1835 0.7755 0.2822 0.039 Uiso 1 1 calc R . .
C17 C 0.06642(9) 0.79788(17) 0.26869(6) 0.0320(3) Uani 1 1 d . . .
C18 C 0.06558(11) 0.95697(19) 0.26858(7) 0.0432(4) Uani 1 1 d . . .
H18A H 0.1101 1.0119 0.2813 0.052 Uiso 1 1 calc R . .
C19 C 0.0000 1.0350(3) 0.2500 0.0506(7) Uani 1 2 d S . .
H19A H 0.0000 1.1432 0.2500 0.061 Uiso 1 2 calc SR . .
C20 C 0.0000 0.7211(2) 0.2500 0.0300(4) Uani 1 2 d S . .
H20A H 0.0000 0.6128 0.2500 0.036 Uiso 1 2 calc SR . .

loop_
_atom_site_aniso_label
_atom_site_aniso_U_11
_atom_site_aniso_U_22
_atom_site_aniso_U_33
_atom_site_aniso_U_23
_atom_site_aniso_U_13
_atom_site_aniso_U_12
Si1 0.0315(2) 0.0252(2) 0.0308(2) -0.00421(16) -0.00423(15) 0.00072(15)
N1 0.0297(6) 0.0264(6) 0.0210(5) -0.0023(4) -0.0027(4) -0.0013(5)
C1 0.0484(10) 0.0306(9) 0.0811(14) -0.0056(9) -0.0139(9) -0.0076(7)
C2 0.0612(12) 0.0513(11) 0.0538(11) -0.0011(9) 0.0072(9) 0.0252(9)
C3 0.0669(12) 0.0319(8) 0.0355(8) 0.0056(7) -0.0086(8) -0.0054(8)
C4 0.0323(7) 0.0224(6) 0.0212(6) 0.0009(5) -0.0026(5) -0.0012(5)
C5 0.0358(7) 0.0250(7) 0.0242(6) 0.0014(5) 0.0001(5) -0.0008(6)
C6 0.0465(9) 0.0285(7) 0.0334(8) -0.0038(6) 0.0072(6) 0.0007(6)
C7 0.0578(10) 0.0278(8) 0.0332(8) -0.0076(6) 0.0022(7) -0.0047(7)
C8 0.0434(9) 0.0298(8) 0.0342(8) -0.0015(6) -0.0045(6) -0.0112(6)
C9 0.0352(7) 0.0276(7) 0.0251(7) 0.0024(5) -0.0025(5) -0.0041(6)
C10 0.0320(7) 0.0322(8) 0.0342(8) -0.0026(6) 0.0028(6) -0.0005(6)
C11 0.0453(9) 0.0421(9) 0.0455(9) 0.0021(8) 0.0097(7) -0.0093(7)
C12 0.0378(9) 0.0516(11) 0.0571(11) -0.0010(9) -0.0023(8) 0.0087(8)
C13 0.0311(8) 0.0359(8) 0.0393(8) -0.0034(7) -0.0003(6) -0.0066(6)
C14 0.0396(9) 0.0588(11) 0.0448(10) 0.0079(8) 0.0037(7) -0.0090(8)
C15 0.0382(9) 0.0447(10) 0.0570(11) 0.0086(8) -0.0069(8) -0.0017(7)
C16 0.0351(7) 0.0391(8) 0.0230(7) -0.0024(6) -0.0016(5) -0.0004(6)
C17 0.0429(8) 0.0313(8) 0.0209(6) -0.0003(6) -0.0052(6) -0.0017(6)
C18 0.0575(10) 0.0333(8) 0.0370(9) -0.0004(7) -0.0157(7) -0.0077(7)
C19 0.0759(18) 0.0245(11) 0.0489(14) 0.000 -0.0215(13) 0.000
C20 0.0416(11) 0.0254(10) 0.0226(9) 0.000 -0.0025(8) 0.000

loop_
_atom_type_symbol
_atom_type_description
_atom_type_scat_dispersion_real
_atom_type_scat_dispersion_imag
_atom_type_scat_source
C C 0.0033 0.0016 'International Tables Vol C Tables 4.2.6.8 and 6.1.1.4'
H H 0.0000 0.0000 'International Tables Vol C Tables 4.2.6.8 and 6.1.1.4'
N N 0.0061 0.0033 'International Tables Vol C Tables 4.2.6.8 and 6.1.1.4'
Si Si 0.0817 0.0704 'International Tables Vol C Tables 4.2.6.8 and 6.1.1.4'

loop_
_geom_angle_atom_site_label_1
_geom_angle_atom_site_label_2
_geom_angle_atom_site_label_3
_geom_angle
_geom_angle_site_symmetry_1
_geom_angle_site_symmetry_3
_geom_angle_publ_flag
N1 Si1 C3 107.97(7) . . ?
N1 Si1 C2 110.60(8) . . ?
C3 Si1 C2 109.69(9) . . ?
N1 Si1 C1 112.32(7) . . ?
C3 Si1 C1 110.13(9) . . ?
C2 Si1 C1 106.11(10) . . ?
C4 N1 C16 114.37(11) . . ?
C4 N1 Si1 124.24(9) . . ?
C16 N1 Si1 120.82(9) . . ?
Si1 C1 H1A 109.5 . . ?
Si1 C1 H1B 109.5 . . ?
H1A C1 H1B 109.5 . . ?
Si1 C1 H1C 109.5 . . ?
H1A C1 H1C 109.5 . . ?
H1B C1 H1C 109.5 . . ?
Si1 C2 H2A 109.5 . . ?
Si1 C2 H2B 109.5 . . ?
H2A C2 H2B 109.5 . . ?
Si1 C2 H2C 109.5 . . ?
H2A C2 H2C 109.5 . . ?
H2B C2 H2C 109.5 . . ?
Si1 C3 H3A 109.5 . . ?
Si1 C3 H3B 109.5 . . ?
H3A C3 H3B 109.5 . . ?
Si1 C3 H3C 109.5 . . ?
H3A C3 H3C 109.5 . . ?
H3B C3 H3C 109.5 . . ?
C5 C4 C9 120.21(13) . . ?
C5 C4 N1 120.10(12) . . ?
C9 C4 N1 119.68(12) . . ?
C6 C5 C4 118.67(13) . . ?
C6 C5 C10 118.59(13) . . ?
C4 C5 C10 122.70(12) . . ?
C7 C6 C5 121.39(14) . . ?
C7 C6 H6A 119.3 . . ?
C5 C6 H6A 119.3 . . ?
C6 C7 C8 119.65(14) . . ?
C6 C7 H7A 120.2 . . ?
C8 C7 H7A 120.2 . . ?
C7 C8 C9 121.31(14) . . ?
C7 C8 H8A 119.3 . . ?
C9 C8 H8A 119.3 . . ?
C8 C9 C4 118.78(14) . . ?
C8 C9 C13 118.63(13) . . ?
C4 C9 C13 122.56(13) . . ?
C5 C10 C12 112.61(13) . . ?
C5 C10 C11 110.41(12) . . ?
C12 C10 C11 109.85(14) . . ?
C5 C10 H10A 107.9 . . ?
C12 C10 H10A 107.9 . . ?
C11 C10 H10A 107.9 . . ?
C10 C11 H11A 109.5 . . ?
C10 C11 H11B 109.5 . . ?
H11A C11 H11B 109.5 . . ?
C10 C11 H11C 109.5 . . ?
H11A C11 H11C 109.5 . . ?
H11B C11 H11C 109.5 . . ?
C10 C12 H12A 109.5 . . ?
C10 C12 H12B 109.5 . . ?
H12A C12 H12B 109.5 . . ?
C10 C12 H12C 109.5 . . ?
H12A C12 H12C 109.5 . . ?
H12B C12 H12C 109.5 . . ?
C9 C13 C14 111.55(13) . . ?
C9 C13 C15 111.29(13) . . ?
C14 C13 C15 109.67(13) . . ?
C9 C13 H13A 108.1 . . ?
C14 C13 H13A 108.1 . . ?
C15 C13 H13A 108.1 . . ?
C13 C14 H14A 109.5 . . ?
C13 C14 H14B 109.5 . . ?
H14A C14 H14B 109.5 . . ?
C13 C14 H14C 109.5 . . ?
H14A C14 H14C 109.5 . . ?
H14B C14 H14C 109.5 . . ?
C13 C15 H15A 109.5 . . ?
C13 C15 H15B 109.5 . . ?
H15A C15 H15B 109.5 . . ?
C13 C15 H15C 109.5 . . ?
H15A C15 H15C 109.5 . . ?
H15B C15 H15C 109.5 . . ?
N1 C16 C17 114.90(12) . . ?
N1 C16 H16A 108.5 . . ?
C17 C16 H16A 108.5 . . ?
N1 C16 H16B 108.5 . . ?
C17 C16 H16B 108.5 . . ?
H16A C16 H16B 107.5 . . ?
C20 C17 C18 118.31(15) . . ?
C20 C17 C16 120.93(14) . . ?
C18 C17 C16 120.76(14) . . ?
C19 C18 C17 120.17(16) . . ?
C19 C18 H18A 119.9 . . ?
C17 C18 H18A 119.9 . . ?
C18 C19 C18 120.8(2) 2 . ?
C18 C19 H19A 119.6 2 . ?
C18 C19 H19A 119.6 . . ?
C17 C20 C17 122.20(19) 2 . ?
C17 C20 H20A 118.9 2 . ?
C17 C20 H20A 118.9 . . ?

loop_
_geom_bond_atom_site_label_1
_geom_bond_atom_site_label_2
_geom_bond_distance
_geom_bond_site_symmetry_2
_geom_bond_publ_flag
Si1 N1 1.7333(12) . ?
Si1 C3 1.8577(17) . ?
Si1 C2 1.8643(18) . ?
Si1 C1 1.8671(18) . ?
N1 C4 1.4407(17) . ?
N1 C16 1.4776(18) . ?
C1 H1A 0.9800 . ?
C1 H1B 0.9800 . ?
C1 H1C 0.9800 . ?
C2 H2A 0.9800 . ?
C2 H2B 0.9800 . ?
C2 H2C 0.9800 . ?
C3 H3A 0.9800 . ?
C3 H3B 0.9800 . ?
C3 H3C 0.9800 . ?
C4 C5 1.407(2) . ?
C4 C9 1.4134(19) . ?
C5 C6 1.398(2) . ?
C5 C10 1.520(2) . ?
C6 C7 1.381(2) . ?
C6 H6A 0.9500 . ?
C7 C8 1.382(2) . ?
C7 H7A 0.9500 . ?
C8 C9 1.393(2) . ?
C8 H8A 0.9500 . ?
C9 C13 1.520(2) . ?
C10 C12 1.529(2) . ?
C10 C11 1.530(2) . ?
C10 H10A 1.0000 . ?
C11 H11A 0.9800 . ?
C11 H11B 0.9800 . ?
C11 H11C 0.9800 . ?
C12 H12A 0.9800 . ?
C12 H12B 0.9800 . ?
C12 H12C 0.9800 . ?
C13 C14 1.531(2) . ?
C13 C15 1.541(2) . ?
C13 H13A 1.0000 . ?
C14 H14A 0.9800 . ?
C14 H14B 0.9800 . ?
C14 H14C 0.9800 . ?
C15 H15A 0.9800 . ?
C15 H15B 0.9800 . ?
C15 H15C 0.9800 . ?
C16 C17 1.512(2) . ?
C16 H16A 0.9900 . ?
C16 H16B 0.9900 . ?
C17 C20 1.3937(17) . ?
C17 C18 1.396(2) . ?
C18 C19 1.386(2) . ?
C18 H18A 0.9500 . ?
C19 C18 1.386(2) 2 ?
C19 H19A 0.9500 . ?
C20 C17 1.3937(17) 2 ?
C20 H20A 0.9500 . ?
